data_7709157
loop_
_publ_author_name
'Swarbrook, Amelia M.'
'Weekes, Rohan J.'
'Goodwin, Jack W.'
'Hawes, Chris S.'

_publ_section_title
;
 Ligand isomerism fine-tunes structure and stability in zinc complexes of
 fused pyrazolopyridines
;
_journal_name_full 'Dalton Transactions'
_journal_paper_doi 10.1039/D1DT04007C
_journal_year 2022
_chemical_formula_moiety 'C11 H8 N4'
_chemical_formula_sum 'C11 H8 N4'
_chemical_formula_weight 196.21
_space_group_crystal_system triclinic
_space_group_IT_number 2
_space_group_name_Hall '-P 1'
_space_group_name_H-M_alt 'P -1'
_atom_sites_solution_hydrogens geom
_atom_sites_solution_primary dual
_audit_creation_date 2021-11-10
_audit_creation_method
;
Olex2 1.3
(compiled 2020.11.12 svn.r5f609507 for OlexSys, GUI svn.r6408)
;
_audit_update_record
;
2021-11-10 deposited with the CCDC.	2021-12-22 downloaded from the CCDC.
;
_cell_angle_alpha 77.206(4)
_cell_angle_beta 77.592(4)
_cell_angle_gamma 69.480(3)
_cell_formula_units_Z 2
_cell_length_a 7.3682(7)
_cell_length_b 7.3765(7)
_cell_length_c 9.1496(9)
_cell_measurement_reflns_used 2226
_cell_measurement_temperature 150.0
_cell_measurement_theta_max 27.56
_cell_measurement_theta_min 2.99
_cell_volume 449.02(8)
_computing_cell_refinement 'SAINT V8.40A (Bruker, 2019)'
_computing_data_reduction 'SAINT V8.40A (Bruker, 2019)'
_computing_molecular_graphics 'Olex2 1.3 (Dolomanov et al., 2009)'
_computing_publication_material 'Olex2 1.3 (Dolomanov et al., 2009)'
_computing_structure_refinement 'XL  (Sheldrick, 2008)'
_computing_structure_solution 'SHELXT 2014/5 (Sheldrick, 2014)'
_diffrn_ambient_temperature 150.0
_diffrn_measured_fraction_theta_full 0.988
_diffrn_measured_fraction_theta_max 0.987
_diffrn_measurement_device_type 'Bruker APEX-II CCD'
_diffrn_measurement_method '\f and \w scans'
_diffrn_radiation_type MoK\a
_diffrn_radiation_wavelength 0.71073
_diffrn_reflns_av_R_equivalents 0.0307
_diffrn_reflns_av_unetI/netI 0.0468
_diffrn_reflns_Laue_measured_fraction_full 0.988
_diffrn_reflns_Laue_measured_fraction_max 0.987
_diffrn_reflns_limit_h_max 8
_diffrn_reflns_limit_h_min -9
_diffrn_reflns_limit_k_max 9
_diffrn_reflns_limit_k_min -9
_diffrn_reflns_limit_l_max 11
_diffrn_reflns_limit_l_min -11
_diffrn_reflns_number 4514
_diffrn_reflns_point_group_measured_fraction_full 0.988
_diffrn_reflns_point_group_measured_fraction_max 0.987
_diffrn_reflns_theta_full 25.242
_diffrn_reflns_theta_max 27.583
_diffrn_reflns_theta_min 2.987
_diffrn_source_current 20.0
_diffrn_source_power 1.0
_diffrn_source_voltage 50.0
_diffrn_standards_number 0
_exptl_absorpt_coefficient_mu 0.093
_exptl_absorpt_correction_T_max 0.7456
_exptl_absorpt_correction_T_min 0.6381
_exptl_absorpt_correction_type multi-scan
_exptl_absorpt_process_details
;
SADABS-2016/2 (Bruker,2016/2) was used for absorption correction.
wR2(int) was 0.0557 before and 0.0428 after correction.
The Ratio of minimum to maximum transmission is 0.8558.
The \l/2 correction factor is Not present.
;
_exptl_crystal_colour colourless
_exptl_crystal_colour_primary colourless
_exptl_crystal_density_diffrn 1.451
_exptl_crystal_description plate
_exptl_crystal_F_000 204
_exptl_crystal_size_max 0.49
_exptl_crystal_size_mid 0.46
_exptl_crystal_size_min 0.05
_refine_diff_density_max 0.290
_refine_diff_density_min -0.281
_refine_diff_density_rms 0.050
_refine_ls_extinction_method none
_refine_ls_goodness_of_fit_ref 1.039
_refine_ls_hydrogen_treatment constr
_refine_ls_matrix_type full
_refine_ls_number_parameters 136
_refine_ls_number_reflns 2055
_refine_ls_number_restraints 0
_refine_ls_restrained_S_all 1.039
_refine_ls_R_factor_all 0.0738
_refine_ls_R_factor_gt 0.0514
_refine_ls_shift/su_max 0.000
_refine_ls_shift/su_mean 0.000
_refine_ls_structure_factor_coef Fsqd
_refine_ls_weighting_details 'w=1/[\s^2^(Fo^2^)+(0.0434P)^2^+0.3177P] where P=(Fo^2^+2Fc^2^)/3'
_refine_ls_weighting_scheme calc
_refine_ls_wR_factor_gt 0.1127
_refine_ls_wR_factor_ref 0.1222
_reflns_Friedel_coverage 0.000
_reflns_number_gt 1565
_reflns_number_total 2055
_reflns_threshold_expression 'I > 2\s(I)'
_cod_data_source_file d1dt04007c2.cif
_cod_data_source_block L3
_cod_database_code 7709157
_shelx_shelxl_version_number 2018/3
_shelx_space_group_comment
;
The symmetry employed for this shelxl refinement is uniquely defined
by the following loop, which should always be used as a source of
symmetry information in preference to the above space-group names.
They are only intended as comments.
;
_shelx_estimated_absorpt_t_max 0.995
_shelx_estimated_absorpt_t_min 0.956
_olex2_refinement_description
;
1.a Aromatic/amide H refined with riding coordinates:
 C1(H1), C2(H2), C3(H3), C6(H6), C8(H8), C9(H9), C10(H10), C11(H11)
;
_olex2_submission_special_instructions 'No special instructions were received'

loop_
_space_group_symop_operation_xyz
'x, y, z'
'-x, -y, -z'

loop_
_atom_site_label
_atom_site_type_symbol
_atom_site_fract_x
_atom_site_fract_y
_atom_site_fract_z
_atom_site_U_iso_or_equiv
_atom_site_adp_type
_atom_site_occupancy
_atom_site_site_symmetry_order
_atom_site_calc_flag
_atom_site_refinement_flags_posn
_atom_site_refinement_flags_adp
_atom_site_refinement_flags_occupancy
_atom_site_disorder_assembly
_atom_site_disorder_group
N1 N 0.3938(2) 0.4801(2) 0.33330(17) 0.0221(4) Uani 1 1 d . . . . .
N2 N 0.1850(2) 0.5515(2) 0.55540(16) 0.0186(3) Uani 1 1 d . . . . .
N3 N 0.0806(2) 0.6842(2) 0.65173(18) 0.0236(4) Uani 1 1 d . . . . .
N4 N 0.0827(2) 0.2243(2) 0.88102(17) 0.0228(4) Uani 1 1 d . . . . .
C1 C 0.1660(3) 0.0516(3) 0.8356(2) 0.0224(4) Uani 1 1 d . . . . .
H1 H 0.157363 -0.061299 0.907004 0.027 Uiso 1 1 calc R U . . .
C2 C 0.2666(3) 0.0234(3) 0.6890(2) 0.0221(4) Uani 1 1 d . . . . .
H2 H 0.322126 -0.105621 0.664946 0.027 Uiso 1 1 calc R U . . .
C3 C 0.2855(3) 0.1800(3) 0.5803(2) 0.0196(4) Uani 1 1 d . . . . .
H3 H 0.352292 0.164163 0.480580 0.024 Uiso 1 1 calc R U . . .
C4 C 0.2004(2) 0.3633(3) 0.62579(19) 0.0170(4) Uani 1 1 d . . . . .
C5 C 0.1002(3) 0.3781(3) 0.7738(2) 0.0195(4) Uani 1 1 d . . . . .
C6 C 0.0307(3) 0.5818(3) 0.7805(2) 0.0241(4) Uani 1 1 d . . . . .
H6 H -0.043151 0.636982 0.867863 0.029 Uiso 1 1 calc R U . . .
C7 C 0.2724(3) 0.6193(3) 0.41044(19) 0.0184(4) Uani 1 1 d . . . . .
C8 C 0.2304(3) 0.8189(3) 0.3574(2) 0.0227(4) Uani 1 1 d . . . . .
H8 H 0.142776 0.913284 0.417146 0.027 Uiso 1 1 calc R U . . .
C9 C 0.3207(3) 0.8750(3) 0.2148(2) 0.0277(5) Uani 1 1 d . . . . .
H9 H 0.295820 1.010052 0.173995 0.033 Uiso 1 1 calc R U . . .
C10 C 0.4472(3) 0.7341(3) 0.1317(2) 0.0264(4) Uani 1 1 d . . . . .
H10 H 0.510847 0.769732 0.033072 0.032 Uiso 1 1 calc R U . . .
C11 C 0.4792(3) 0.5403(3) 0.1951(2) 0.0250(4) Uani 1 1 d . . . . .
H11 H 0.566933 0.443333 0.137584 0.030 Uiso 1 1 calc R U . . .

loop_
_atom_site_aniso_label
_atom_site_aniso_U_11
_atom_site_aniso_U_22
_atom_site_aniso_U_33
_atom_site_aniso_U_23
_atom_site_aniso_U_13
_atom_site_aniso_U_12
N1 0.0253(9) 0.0210(8) 0.0192(8) -0.0040(6) -0.0024(6) -0.0066(7)
N2 0.0206(8) 0.0150(7) 0.0191(7) -0.0046(6) -0.0017(6) -0.0041(6)
N3 0.0280(9) 0.0197(8) 0.0215(8) -0.0080(6) -0.0016(6) -0.0041(7)
N4 0.0248(9) 0.0240(9) 0.0186(8) -0.0046(6) 0.0003(6) -0.0080(7)
C1 0.0242(10) 0.0209(9) 0.0212(9) 0.0002(7) -0.0007(7) -0.0098(8)
C2 0.0228(10) 0.0179(9) 0.0267(10) -0.0060(7) -0.0012(8) -0.0077(7)
C3 0.0202(9) 0.0195(9) 0.0200(9) -0.0063(7) 0.0006(7) -0.0076(7)
C4 0.0160(9) 0.0193(9) 0.0169(8) -0.0019(7) -0.0032(7) -0.0075(7)
C5 0.0194(9) 0.0222(9) 0.0177(9) -0.0064(7) -0.0021(7) -0.0060(7)
C6 0.0274(10) 0.0230(10) 0.0202(9) -0.0074(8) 0.0006(7) -0.0060(8)
C7 0.0182(9) 0.0219(9) 0.0169(8) -0.0016(7) -0.0044(7) -0.0083(7)
C8 0.0233(10) 0.0196(9) 0.0237(9) -0.0022(7) -0.0039(7) -0.0054(8)
C9 0.0303(11) 0.0212(10) 0.0299(11) 0.0057(8) -0.0080(8) -0.0101(8)
C10 0.0264(10) 0.0321(11) 0.0190(9) 0.0028(8) -0.0027(7) -0.0116(9)
C11 0.0260(10) 0.0281(10) 0.0191(9) -0.0050(8) -0.0006(7) -0.0074(8)

loop_
_atom_type_symbol
_atom_type_description
_atom_type_scat_dispersion_real
_atom_type_scat_dispersion_imag
_atom_type_scat_source
C C 0.0033 0.0016 'International Tables Vol C Tables 4.2.6.8 and 6.1.1.4'
H H 0.0000 0.0000 'International Tables Vol C Tables 4.2.6.8 and 6.1.1.4'
N N 0.0061 0.0033 'International Tables Vol C Tables 4.2.6.8 and 6.1.1.4'

loop_
_geom_angle_atom_site_label_1
_geom_angle_atom_site_label_2
_geom_angle_atom_site_label_3
_geom_angle
_geom_angle_site_symmetry_1
_geom_angle_site_symmetry_3
_geom_angle_publ_flag
C7 N1 C11 116.47(16) . . ?
N3 N2 C7 118.94(15) . . ?
C4 N2 N3 111.20(14) . . ?
C4 N2 C7 129.61(15) . . ?
C6 N3 N2 106.25(15) . . ?
C1 N4 C5 114.53(15) . . ?
N4 C1 H1 117.7 . . ?
N4 C1 C2 124.58(17) . . ?
C2 C1 H1 117.7 . . ?
C1 C2 H2 119.6 . . ?
C3 C2 C1 120.84(17) . . ?
C3 C2 H2 119.6 . . ?
C2 C3 H3 122.2 . . ?
C2 C3 C4 115.65(16) . . ?
C4 C3 H3 122.2 . . ?
N2 C4 C3 134.31(16) . . ?
N2 C4 C5 105.99(15) . . ?
C3 C4 C5 119.69(16) . . ?
N4 C5 C4 124.68(16) . . ?
N4 C5 C6 130.45(16) . . ?
C4 C5 C6 104.86(16) . . ?
N3 C6 C5 111.71(16) . . ?
N3 C6 H6 124.1 . . ?
C5 C6 H6 124.1 . . ?
N1 C7 N2 115.16(16) . . ?
N1 C7 C8 124.35(17) . . ?
C8 C7 N2 120.49(16) . . ?
C7 C8 H8 121.3 . . ?
C9 C8 C7 117.47(18) . . ?
C9 C8 H8 121.3 . . ?
C8 C9 H9 120.2 . . ?
C10 C9 C8 119.60(18) . . ?
C10 C9 H9 120.2 . . ?
C9 C10 H10 120.9 . . ?
C11 C10 C9 118.27(18) . . ?
C11 C10 H10 120.9 . . ?
N1 C11 C10 123.84(18) . . ?
N1 C11 H11 118.1 . . ?
C10 C11 H11 118.1 . . ?

loop_
_geom_bond_atom_site_label_1
_geom_bond_atom_site_label_2
_geom_bond_distance
_geom_bond_site_symmetry_2
_geom_bond_publ_flag
N1 C7 1.326(2) . ?
N1 C11 1.341(2) . ?
N2 N3 1.375(2) . ?
N2 C4 1.372(2) . ?
N2 C7 1.410(2) . ?
N3 C6 1.307(2) . ?
N4 C1 1.322(2) . ?
N4 C5 1.350(2) . ?
C1 H1 0.9500 . ?
C1 C2 1.407(3) . ?
C2 H2 0.9500 . ?
C2 C3 1.374(3) . ?
C3 H3 0.9500 . ?
C3 C4 1.392(3) . ?
C4 C5 1.404(2) . ?
C5 C6 1.418(3) . ?
C6 H6 0.9500 . ?
C7 C8 1.389(3) . ?
C8 H8 0.9500 . ?
C8 C9 1.377(3) . ?
C9 H9 0.9500 . ?
C9 C10 1.376(3) . ?
C10 H10 0.9500 . ?
C10 C11 1.375(3) . ?
C11 H11 0.9500 . ?

loop_
_geom_torsion_atom_site_label_1
_geom_torsion_atom_site_label_2
_geom_torsion_atom_site_label_3
_geom_torsion_atom_site_label_4
_geom_torsion
_geom_torsion_site_symmetry_1
_geom_torsion_site_symmetry_2
_geom_torsion_site_symmetry_3
_geom_torsion_site_symmetry_4
_geom_torsion_publ_flag
N1 C7 C8 C9 0.3(3) . . . . ?
N2 N3 C6 C5 0.0(2) . . . . ?
N2 C4 C5 N4 -179.28(17) . . . . ?
N2 C4 C5 C6 -0.12(19) . . . . ?
N2 C7 C8 C9 -179.95(17) . . . . ?
N3 N2 C4 C3 178.81(19) . . . . ?
N3 N2 C4 C5 0.12(19) . . . . ?
N3 N2 C7 N1 170.46(15) . . . . ?
N3 N2 C7 C8 -9.3(2) . . . . ?
N4 C1 C2 C3 0.3(3) . . . . ?
N4 C5 C6 N3 179.18(19) . . . . ?
C1 N4 C5 C4 -1.2(3) . . . . ?
C1 N4 C5 C6 179.86(19) . . . . ?
C1 C2 C3 C4 0.3(3) . . . . ?
C2 C3 C4 N2 -179.76(19) . . . . ?
C2 C3 C4 C5 -1.2(2) . . . . ?
C3 C4 C5 N4 1.8(3) . . . . ?
C3 C4 C5 C6 -179.04(16) . . . . ?
C4 N2 N3 C6 -0.1(2) . . . . ?
C4 N2 C7 N1 -3.2(3) . . . . ?
C4 N2 C7 C8 177.08(17) . . . . ?
C4 C5 C6 N3 0.1(2) . . . . ?
C5 N4 C1 C2 0.2(3) . . . . ?
C7 N1 C11 C10 -0.1(3) . . . . ?
C7 N2 N3 C6 -174.80(16) . . . . ?
C7 N2 C4 C3 -7.2(3) . . . . ?
C7 N2 C4 C5 174.13(17) . . . . ?
C7 C8 C9 C10 -0.2(3) . . . . ?
C8 C9 C10 C11 -0.1(3) . . . . ?
C9 C10 C11 N1 0.2(3) . . . . ?
C11 N1 C7 N2 -179.94(16) . . . . ?
C11 N1 C7 C8 -0.2(3) . . . . ?
